data_7236579
loop_
_publ_author_name
'Kumar, Dheeraj'
'Imler, Gregory H.'
'Parrish, Damon A.'
'Shreeve, Jean'ne M.'

_publ_section_title
;
 3,4,5-Trinitro-1-(nitromethyl)-1H-pyrazole (TNNMP): a perchlorate free
 high energy density oxidizer with high thermal stability
;
_journal_issue 21
_journal_name_full 'Journal of Materials Chemistry A'
_journal_page_first 10437
_journal_paper_doi 10.1039/C7TA02585H
_journal_volume 5
_journal_year 2017
_chemical_formula_moiety 'C4 H4 N6 O6'
_chemical_formula_sum 'C4 H4 N6 O6'
_chemical_formula_weight 232.13
_chemical_melting_point 165
_space_group_crystal_system monoclinic
_space_group_IT_number 14
_space_group_name_Hall '-P 2yn'
_space_group_name_H-M_alt 'P 1 21/n 1'
_atom_sites_solution_hydrogens geom
_audit_creation_method SHELXL-2014/7
_audit_update_record
;
2017-03-07 deposited with the CCDC.
2017-05-08 downloaded from the CCDC.
;
_cell_angle_alpha 90
_cell_angle_beta 99.282(2)
_cell_angle_gamma 90
_cell_formula_units_Z 4
_cell_length_a 6.7081(2)
_cell_length_b 13.8115(5)
_cell_length_c 9.3931(3)
_cell_measurement_reflns_used 4640
_cell_measurement_temperature 150(2)
_cell_measurement_theta_max 74.480
_cell_measurement_theta_min 3.200
_cell_volume 858.87(5)
_computing_cell_refinement 'Bruker APEX3 v2015.5-2 (Bruker, 2015)'
_computing_data_collection 'Bruker APEX3 v2015.5-2 (Bruker, 2015)'
_computing_data_reduction
;
Bruker SAINT v8.34A (Bruker, 2013), Bruker XPREP v2014/2 (Bruker, 2014)
;
_computing_molecular_graphics 'Bruker SHELXTL v2014/7 (Bruker, 2014)'
_computing_publication_material 'Bruker SHELXTL v2014/7 (Bruker, 2014)'
_computing_structure_refinement 'SHELXL-2014/7 (Sheldrick, 2014)'
_computing_structure_solution 'Bruker SHELXTL v2014/7 (Bruker, 2014)'
_diffrn_ambient_temperature 150(2)
_diffrn_measured_fraction_theta_full 0.931
_diffrn_measured_fraction_theta_max 0.905
_diffrn_measurement_device_type 'Photon 100'
_diffrn_measurement_method '\w scans'
_diffrn_radiation_monochromator 'HELIOS multilayer optics'
_diffrn_radiation_type CuK\a
_diffrn_radiation_wavelength 1.54178
_diffrn_reflns_av_R_equivalents 0.0292
_diffrn_reflns_av_unetI/netI 0.0247
_diffrn_reflns_Laue_measured_fraction_full 0.931
_diffrn_reflns_Laue_measured_fraction_max 0.905
_diffrn_reflns_limit_h_max 8
_diffrn_reflns_limit_h_min -6
_diffrn_reflns_limit_k_max 15
_diffrn_reflns_limit_k_min -16
_diffrn_reflns_limit_l_max 8
_diffrn_reflns_limit_l_min -11
_diffrn_reflns_number 5110
_diffrn_reflns_point_group_measured_fraction_full 0.931
_diffrn_reflns_point_group_measured_fraction_max 0.905
_diffrn_reflns_theta_full 67.679
_diffrn_reflns_theta_max 74.471
_diffrn_reflns_theta_min 5.748
_diffrn_source '1uS microfocus'
_exptl_absorpt_coefficient_mu 1.502
_exptl_absorpt_correction_T_max 0.7538
_exptl_absorpt_correction_T_min 0.6215
_exptl_absorpt_correction_type multi-scan
_exptl_absorpt_process_details 'SADABS v2014/5 (Bruker, 2008)'
_exptl_crystal_colour 'clear yellow'
_exptl_crystal_density_diffrn 1.795
_exptl_crystal_description block
_exptl_crystal_F_000 472
_exptl_crystal_recrystallization_method 'Re-crystallisation from solvent: acetonitrile/methanol'
_exptl_crystal_size_max 0.364
_exptl_crystal_size_mid 0.247
_exptl_crystal_size_min 0.053
_refine_diff_density_max 0.273
_refine_diff_density_min -0.248
_refine_diff_density_rms 0.047
_refine_ls_extinction_coef 0.0148(11)
_refine_ls_extinction_expression Fc^*^=kFc[1+0.001xFc^2^\l^3^/sin(2\q)]^-1/4^
_refine_ls_extinction_method 'SHELXL-2014/7 (Sheldrick 2014'
_refine_ls_goodness_of_fit_ref 1.017
_refine_ls_hydrogen_treatment constr
_refine_ls_matrix_type full
_refine_ls_number_parameters 146
_refine_ls_number_reflns 1592
_refine_ls_number_restraints 0
_refine_ls_restrained_S_all 1.017
_refine_ls_R_factor_all 0.0364
_refine_ls_R_factor_gt 0.0333
_refine_ls_shift/su_max 0.000
_refine_ls_shift/su_mean 0.000
_refine_ls_structure_factor_coef Fsqd
_refine_ls_weighting_details 'w=1/[\s^2^(Fo^2^)+(0.0429P)^2^+0.4885P] where P=(Fo^2^+2Fc^2^)/3'
_refine_ls_weighting_scheme calc
_refine_ls_wR_factor_gt 0.0835
_refine_ls_wR_factor_ref 0.0859
_reflns_Friedel_coverage 0.000
_reflns_number_gt 1478
_reflns_number_total 1592
_reflns_threshold_expression 'I > 2\s(I)'
_cod_data_source_file c7ta02585h2.cif
_cod_data_source_block compd2
_cod_original_sg_symbol_H-M 'P 21/n'
_cod_database_code 7236579
_shelx_shelxl_version_number 2014/7
_shelx_space_group_comment
;
The symmetry employed for this shelxl refinement is uniquely defined
by the following loop, which should always be used as a source of
symmetry information in preference to the above space-group names.
They are only intended as comments.
;
_shelx_estimated_absorpt_t_min 0.611
_shelx_estimated_absorpt_t_max 0.925

loop_
_space_group_symop_operation_xyz
'x, y, z'
'-x+1/2, y+1/2, -z+1/2'
'-x, -y, -z'
'x-1/2, -y-1/2, z-1/2'

loop_
_atom_site_label
_atom_site_type_symbol
_atom_site_fract_x
_atom_site_fract_y
_atom_site_fract_z
_atom_site_U_iso_or_equiv
_atom_site_adp_type
_atom_site_occupancy
_atom_site_site_symmetry_order
_atom_site_calc_flag
_atom_site_refinement_flags_posn
_atom_site_refinement_flags_adp
O1 O 0.42874(19) -0.10481(9) 0.59208(14) 0.0353(3) Uani 1 1 d . .
O2 O 0.38450(16) -0.09098(8) 0.81473(12) 0.0287(3) Uani 1 1 d . .
N3 N 0.38819(18) -0.05885(9) 0.69462(14) 0.0218(3) Uani 1 1 d . .
C4 C 0.3421(2) 0.04700(10) 0.66489(16) 0.0195(3) Uani 1 1 d . .
H4B H 0.4657 0.0805 0.6461 0.023 Uiso 1 1 calc R U
H4A H 0.2382 0.0533 0.5777 0.023 Uiso 1 1 calc R U
N5 N 0.27120(17) 0.09170(9) 0.78440(13) 0.0180(3) Uani 1 1 d . .
C6 C 0.0882(2) 0.08339(10) 0.83210(16) 0.0187(3) Uani 1 1 d . .
N7 N -0.06810(18) 0.02267(9) 0.76791(14) 0.0218(3) Uani 1 1 d . .
O8 O -0.04534(17) -0.02594(8) 0.66175(12) 0.0297(3) Uani 1 1 d . .
O9 O -0.22255(15) 0.02184(8) 0.82461(13) 0.0288(3) Uani 1 1 d . .
C10 C 0.0876(2) 0.14554(10) 0.94884(16) 0.0191(3) Uani 1 1 d . .
N11 N -0.0583(2) 0.16154(10) 1.02737(15) 0.0277(3) Uani 1 1 d . .
H11A H -0.1738 0.1304 1.0074 0.033 Uiso 1 1 calc R U
H11B H -0.0388 0.2032 1.0991 0.033 Uiso 1 1 calc R U
C12 C 0.2827(2) 0.18667(10) 0.96047(16) 0.0197(3) Uani 1 1 d . .
N13 N 0.3671(2) 0.25839(9) 1.06287(14) 0.0244(3) Uani 1 1 d . .
O14 O 0.26547(18) 0.28061(9) 1.15638(13) 0.0326(3) Uani 1 1 d . .
O15 O 0.53131(18) 0.29365(9) 1.05109(14) 0.0339(3) Uani 1 1 d . .
N16 N 0.39080(17) 0.15497(9) 0.86399(13) 0.0195(3) Uani 1 1 d . .

loop_
_atom_site_aniso_label
_atom_site_aniso_U_11
_atom_site_aniso_U_22
_atom_site_aniso_U_33
_atom_site_aniso_U_23
_atom_site_aniso_U_13
_atom_site_aniso_U_12
O1 0.0451(7) 0.0269(6) 0.0375(7) -0.0108(5) 0.0178(6) -0.0018(5)
O2 0.0270(6) 0.0293(6) 0.0314(7) 0.0096(5) 0.0096(5) 0.0035(4)
N3 0.0170(6) 0.0231(7) 0.0258(7) -0.0013(5) 0.0053(5) -0.0019(5)
C4 0.0201(7) 0.0201(7) 0.0189(7) -0.0002(5) 0.0046(6) -0.0007(5)
N5 0.0137(6) 0.0202(6) 0.0198(6) -0.0015(5) 0.0017(5) -0.0013(4)
C6 0.0136(6) 0.0206(7) 0.0219(7) 0.0028(5) 0.0028(6) 0.0003(5)
N7 0.0157(6) 0.0225(7) 0.0260(7) 0.0044(5) -0.0005(5) -0.0009(4)
O8 0.0266(6) 0.0338(7) 0.0273(6) -0.0071(5) -0.0002(5) -0.0068(4)
O9 0.0149(5) 0.0306(6) 0.0417(7) 0.0039(5) 0.0069(5) -0.0024(4)
C10 0.0180(7) 0.0182(7) 0.0213(7) 0.0039(5) 0.0039(6) 0.0032(5)
N11 0.0249(6) 0.0289(7) 0.0325(8) -0.0020(6) 0.0139(6) 0.0008(5)
C12 0.0200(7) 0.0178(7) 0.0209(7) -0.0006(5) 0.0024(6) 0.0012(5)
N13 0.0278(7) 0.0202(7) 0.0245(7) -0.0033(5) 0.0026(6) 0.0004(5)
O14 0.0371(7) 0.0332(7) 0.0287(6) -0.0095(5) 0.0088(5) 0.0021(5)
O15 0.0324(6) 0.0310(7) 0.0385(7) -0.0089(5) 0.0061(5) -0.0126(5)
N16 0.0168(6) 0.0194(6) 0.0218(6) -0.0017(5) 0.0012(5) -0.0013(4)

loop_
_atom_type_symbol
_atom_type_description
_atom_type_scat_dispersion_real
_atom_type_scat_dispersion_imag
_atom_type_scat_source
C C 0.0181 0.0091 'International Tables Vol C Tables 4.2.6.8 and 6.1.1.4'
H H 0.0000 0.0000 'International Tables Vol C Tables 4.2.6.8 and 6.1.1.4'
N N 0.0311 0.0180 'International Tables Vol C Tables 4.2.6.8 and 6.1.1.4'
O O 0.0492 0.0322 'International Tables Vol C Tables 4.2.6.8 and 6.1.1.4'

loop_
_geom_angle_atom_site_label_1
_geom_angle_atom_site_label_2
_geom_angle_atom_site_label_3
_geom_angle
O2 N3 O1 125.64(13)
O2 N3 C4 119.37(12)
O1 N3 C4 114.99(12)
N5 C4 N3 110.92(11)
N5 C4 H4B 109.5
N3 C4 H4B 109.5
N5 C4 H4A 109.5
N3 C4 H4A 109.5
H4B C4 H4A 108.0
N16 N5 C6 111.09(12)
N16 N5 C4 118.56(11)
C6 N5 C4 130.30(12)
N5 C6 C10 108.70(12)
N5 C6 N7 123.66(13)
C10 C6 N7 127.62(13)
O8 N7 O9 124.35(13)
O8 N7 C6 119.53(12)
O9 N7 C6 116.13(13)
N11 C10 C6 129.23(14)
N11 C10 C12 129.95(14)
C6 C10 C12 100.82(12)
C10 N11 H11A 120.0
C10 N11 H11B 120.0
H11A N11 H11B 120.0
N16 C12 C10 114.62(13)
N16 C12 N13 119.21(13)
C10 C12 N13 126.16(13)
O15 N13 O14 124.96(14)
O15 N13 C12 118.54(13)
O14 N13 C12 116.49(13)
C12 N16 N5 104.76(11)

loop_
_geom_bond_atom_site_label_1
_geom_bond_atom_site_label_2
_geom_bond_distance
O1 N3 1.2203(17)
O2 N3 1.2163(17)
N3 C4 1.5108(19)
C4 N5 1.4283(18)
C4 H4B 0.9900
C4 H4A 0.9900
N5 N16 1.3315(17)
N5 C6 1.3778(17)
C6 C10 1.393(2)
C6 N7 1.4007(18)
N7 O8 1.2320(17)
N7 O9 1.2391(16)
C10 N11 1.3352(18)
C10 C12 1.4152(19)
N11 H11A 0.8800
N11 H11B 0.8800
C12 N16 1.3230(19)
C12 N13 1.4321(19)
N13 O15 1.2255(17)
N13 O14 1.2345(17)

loop_
_geom_hbond_atom_site_label_D
_geom_hbond_atom_site_label_H
_geom_hbond_atom_site_label_A
_geom_hbond_distance_DH
_geom_hbond_distance_HA
_geom_hbond_distance_DA
_geom_hbond_angle_DHA
_geom_hbond_site_symmetry_A
C4 H4B O1 0.99 2.48 3.1659(18) 126.5 3_656
C4 H4B O9 0.99 2.59 3.0799(18) 110.5 1_655
C4 H4A O8 0.99 2.44 3.3899(19) 161.5 3_556
C4 H4A O15 0.99 2.52 3.1008(18) 117.3 4_565
N11 H11A O2 0.88 2.42 2.9975(16) 123.8 3_557
N11 H11A O9 0.88 2.26 2.8084(18) 120.0 .
N11 H11B O14 0.88 2.29 2.8356(18) 120.1 .

loop_
_geom_torsion_atom_site_label_1
_geom_torsion_atom_site_label_2
_geom_torsion_atom_site_label_3
_geom_torsion_atom_site_label_4
_geom_torsion
O2 N3 C4 N5 -8.28(18)
O1 N3 C4 N5 172.43(12)
N3 C4 N5 N16 109.49(13)
N3 C4 N5 C6 -73.25(18)
N16 N5 C6 C10 0.58(16)
C4 N5 C6 C10 -176.84(14)
N16 N5 C6 N7 179.41(12)
C4 N5 C6 N7 2.0(2)
N5 C6 N7 O8 -0.9(2)
C10 C6 N7 O8 177.75(14)
N5 C6 N7 O9 178.83(13)
C10 C6 N7 O9 -2.6(2)
N5 C6 C10 N11 179.43(14)
N7 C6 C10 N11 0.7(3)
N5 C6 C10 C12 -0.44(15)
N7 C6 C10 C12 -179.22(14)
N11 C10 C12 N16 -179.67(14)
C6 C10 C12 N16 0.20(17)
N11 C10 C12 N13 -0.9(3)
C6 C10 C12 N13 179.00(14)
N16 C12 N13 O15 5.5(2)
C10 C12 N13 O15 -173.29(14)
N16 C12 N13 O14 -175.29(13)
C10 C12 N13 O14 6.0(2)
C10 C12 N16 N5 0.13(17)
N13 C12 N16 N5 -178.76(12)
C6 N5 N16 C12 -0.43(16)
C4 N5 N16 C12 177.33(12)
